data_2012061
loop_
_publ_author_name
'Naumov, Dmitry Yu.'
'Yufit, Dmitrii S.'
'Boldyreva, Elena V.'
'Howard, Judith A. K.'

_publ_section_title
;
 A urea complex of copper(II) hypophosphite at 293, 100 and 15K
;
_journal_issue 7
_journal_name_full 'Acta Crystallographica Section C'
_journal_page_first 790
_journal_page_last 792
_journal_paper_doi 10.1107/S0108270101004711
_journal_volume 57
_journal_year 2001
_chemical_formula_iupac '[Cu (H2 P O2)2 (C H4 N2 O)]'
_chemical_formula_moiety 'C H8 Cu N2 O5 P2'
_chemical_formula_sum 'C H8 Cu N2 O5 P2'
_chemical_formula_weight 253.57
_chemical_name_systematic
;
poly[copper(II)-di-\m-hypophosphito-\m-urea]
;
_space_group_IT_number 15
_symmetry_cell_setting monoclinic
_symmetry_space_group_name_Hall '-C 2yc'
_symmetry_space_group_name_H-M 'C 1 2/c 1'
_audit_creation_method SHELXL97
_cell_angle_alpha 90
_cell_angle_beta 99.720(10)
_cell_angle_gamma 90
_cell_formula_units_Z 4
_cell_length_a 12.297(3)
_cell_length_b 7.4350(10)
_cell_length_c 8.197(2)
_cell_measurement_reflns_used 24
_cell_measurement_temperature 15.0(10)
_cell_measurement_theta_max 12
_cell_measurement_theta_min 8
_cell_volume 738.7(3)
_computing_cell_refinement 'RAFIN (Filhol et al., 1987)'
_computing_data_collection 'MAD (Allibon, 1996)'
_computing_data_reduction 'COLL5N (Lehmann et al., 1987)'
_computing_molecular_graphics 'SHELXTL (Siemens, 1994)'
_computing_publication_material SHELXL97
_computing_structure_refinement 'SHELXL97 (Sheldrick, 1997)'
_computing_structure_solution 'SHELXS97 (Sheldrick, 1997)'
_diffrn_ambient_temperature 15(2)
_diffrn_measured_fraction_theta_full 1.000
_diffrn_measured_fraction_theta_max 1.000
_diffrn_measurement_device_type 'Fddd (Copley et al., 1997)'
_diffrn_measurement_method '\w scans'
_diffrn_radiation_monochromator graphite
_diffrn_radiation_source 'rotating anode'
_diffrn_radiation_type MoK\a
_diffrn_radiation_wavelength .71073
_diffrn_reflns_av_R_equivalents .025
_diffrn_reflns_av_sigmaI/netI .009
_diffrn_reflns_limit_h_max 16
_diffrn_reflns_limit_h_min -16
_diffrn_reflns_limit_k_max 10
_diffrn_reflns_limit_k_min -1
_diffrn_reflns_limit_l_max 11
_diffrn_reflns_limit_l_min -2
_diffrn_reflns_number 1355
_diffrn_reflns_theta_full 29.12
_diffrn_reflns_theta_max 29.12
_diffrn_reflns_theta_min 3.21
_diffrn_standards_decay_% 0
_diffrn_standards_interval_count 100
_diffrn_standards_number 3
_exptl_absorpt_coefficient_mu 3.367
_exptl_absorpt_correction_T_max .604
_exptl_absorpt_correction_T_min .407
_exptl_absorpt_correction_type empirical
_exptl_absorpt_process_details '(XPREP; Siemens, 1995)'
_exptl_crystal_colour blue
_exptl_crystal_density_diffrn 2.280
_exptl_crystal_density_method 'not measured'
_exptl_crystal_description irregular
_exptl_crystal_F_000 508
_exptl_crystal_size_max .27
_exptl_crystal_size_mid .21
_exptl_crystal_size_min .15
_refine_diff_density_max .99
_refine_diff_density_min -.48
_refine_ls_extinction_method none
_refine_ls_goodness_of_fit_ref 1.230
_refine_ls_hydrogen_treatment refall
_refine_ls_matrix_type full
_refine_ls_number_parameters 69
_refine_ls_number_reflns 993
_refine_ls_number_restraints 0
_refine_ls_restrained_S_all 1.230
_refine_ls_R_factor_all .024
_refine_ls_R_factor_gt .024
_refine_ls_shift/su_max <0.001
_refine_ls_shift/su_mean .000
_refine_ls_structure_factor_coef Fsqd
_refine_ls_weighting_details 'calc w = 1/[\s^2^(Fo^2^)+(0.0347P)^2^+1.2895P] where P=(Fo^2^+2Fc^2^)/3'
_refine_ls_weighting_scheme calc
_refine_ls_wR_factor_ref .063
_reflns_number_gt 980
_reflns_number_total 993
_reflns_threshold_expression I>2\s(I)
_cod_data_source_file av1072.cif
_cod_data_source_block Iat15K
_cod_depositor_comments
;
The following automatic conversions were performed:
'_symmetry_cell_setting' value 'Monoclinic' changed to 'monoclinic'
according to '/home/saulius/struct/CIF-dictionaries/cif_core.dic'
dictionary named 'cif_core.dic' version 2.4.1 from
2010-06-29.

'_geom_bond_publ_flag' value 'Yes' changed to 'yes' according
to '/home/saulius/struct/CIF-dictionaries/cif_core.dic' dictionary named
'cif_core.dic' version 2.4.1 from 2010-06-29 (10 times).

Automatic conversion script
Id: cif_fix_enum 1527 2010-12-29 10:47:43Z saulius 

The following automatic conversions were performed:

'_symmetry_cell_setting' value 'Monoclinic' changed to 'monoclinic'
according to /home/saulius/struct/CIF-dictionaries/cif_core.dic
dictionary named 'cif_core.dic' version 2.4.1 from
2010-06-29.

'_geom_bond_publ_flag' value 'Yes' changed to 'yes'
according to /home/saulius/struct/CIF-dictionaries/cif_core.dic
dictionary named 'cif_core.dic' version 2.4.1 from 2010-06-29 (10
times).

'_geom_angle_publ_flag' value 'Yes' changed to 'yes'
according to /home/saulius/struct/CIF-dictionaries/cif_core.dic
dictionary named 'cif_core.dic' version 2.4.1 from 2010-06-29 (16
times).

'_geom_torsion_publ_flag' value 'Yes' changed to 'yes'
according to /home/saulius/struct/CIF-dictionaries/cif_core.dic
dictionary named 'cif_core.dic' version 2.4.1 from
2010-06-29.

'_geom_hbond_publ_flag' value 'Yes' changed to 'yes'
according to /home/saulius/struct/CIF-dictionaries/cif_core.dic
dictionary named 'cif_core.dic' version 2.4.1 from 2010-06-29 (2
times).

'_geom_hbond_publ_flag' value 'No' changed to 'no' according
to /home/saulius/struct/CIF-dictionaries/cif_core.dic dictionary
named 'cif_core.dic' version 2.4.1 from 2010-06-29 (3 times).

Automatic conversion script
Id: cif_fix_values 1715 2011-07-08 13:25:40Z adriana 
;
_cod_original_sg_symbol_H-M 'C 2/c'
_cod_database_code 2012061

loop_
_symmetry_equiv_pos_as_xyz
'x, y, z'
'-x, y, -z+1/2'
'x+1/2, y+1/2, z'
'-x+1/2, y+1/2, -z+1/2'
'-x, -y, -z'
'x, -y, z-1/2'
'-x+1/2, -y+1/2, -z'
'x+1/2, -y+1/2, z-1/2'

loop_
_atom_site_label
_atom_site_fract_x
_atom_site_fract_y
_atom_site_fract_z
_atom_site_U_iso_or_equiv
_atom_site_adp_type
_atom_site_calc_flag
_atom_site_refinement_flags
_atom_site_occupancy
_atom_site_disorder_assembly
_atom_site_disorder_group
_atom_site_type_symbol
Cu1 0 0 0.5 .00621(11) Uani d S 1 . . Cu
P1 .17508(3) -.12519(5) 0.29767(5) .00739(12) Uani d . 1 . . P
H1 .261(2) -.227(3) 0.326(3) .010(5) Uiso d . 1 . . H
H2 .217(2) .042(4) 0.340(3) .009(5) Uiso d . 1 . . H
O1 .09670(10) -.17693(16) 0.41505(14) .0085(2) Uani d . 1 . . O
O2 .13132(10) -.13403(16) 0.11318(14) .0089(2) Uani d . 1 . . O
O3 0 .1634(2) 0.25 .0090(3) Uani d S 1 . . O
C1 0 .3335(3) 0.25 .0085(4) Uani d S 1 . . C
N1 .07136(12) .4262(2) 0.36231(18) .0106(3) Uani d . 1 . . N
H3 .067(2) .535(4) 0.379(3) .010(6) Uiso d . 1 . . H
H4 .104(2) .370(4) 0.435(3) .014(6) Uiso d . 1 . . H

loop_
_atom_site_aniso_label
_atom_site_aniso_U_11
_atom_site_aniso_U_22
_atom_site_aniso_U_33
_atom_site_aniso_U_12
_atom_site_aniso_U_13
_atom_site_aniso_U_23
Cu1 .00608(16) .00646(16) .00596(16) -.00019(8) .00061(10) -.00079(8)
P1 .0069(2) .0087(2) .0064(2) .00020(13) .00053(14) .00003(12)
O1 .0091(5) .0086(5) .0080(5) .0009(4) .0021(4) .0002(4)
O2 .0087(5) .0109(5) .0067(5) .0018(4) .0007(4) .0012(4)
O3 .0113(7) .0069(7) .0087(7) 0 .0012(6) 0
C1 .0084(9) .0095(9) .0082(9) 0 .0035(7) 0
N1 .0130(6) .0080(6) .0100(6) .0002(5) -.0005(5) -.0003(5)

loop_
_atom_type_symbol
_atom_type_description
_atom_type_scat_dispersion_real
_atom_type_scat_dispersion_imag
_atom_type_scat_source
C C .0033 .0016 'International Tables Vol C Tables 4.2.6.8 and 6.1.1.4'
H H .0000 .0000 'International Tables Vol C Tables 4.2.6.8 and 6.1.1.4'
N N .0061 .0033 'International Tables Vol C Tables 4.2.6.8 and 6.1.1.4'
O O .0106 .0060 'International Tables Vol C Tables 4.2.6.8 and 6.1.1.4'
P P .1023 .0942 'International Tables Vol C Tables 4.2.6.8 and 6.1.1.4'
Cu Cu .3201 1.2651 'International Tables Vol C Tables 4.2.6.8 and 6.1.1.4'

loop_
_geom_angle_atom_site_label_1
_geom_angle_atom_site_label_2
_geom_angle_atom_site_label_3
_geom_angle_site_symmetry_1
_geom_angle_site_symmetry_3
_geom_angle
_geom_angle_publ_flag
O1 Cu1 O1 . 5_556 180.00(6) ?
O1 Cu1 O2 . 6_556 90.48(5) yes
O1 Cu1 O2 5_556 6_556 89.52(5) ?
O1 Cu1 O2 . 2 89.52(5) ?
O1 Cu1 O2 5_556 2 90.48(5) ?
O2 Cu1 O2 6_556 2 180.00(5) ?
O1 Cu1 O3 . . 87.08(4) yes
O1 Cu1 O3 5_556 . 92.92(4) ?
O2 Cu1 O3 6_556 . 91.59(4) yes
O2 Cu1 O3 2 . 88.41(4) yes
O1 Cu1 O3 . 5_556 92.92(4) ?
O1 Cu1 O3 5_556 5_556 87.08(4) ?
O2 Cu1 O3 6_556 5_556 88.41(4) ?
O2 Cu1 O3 2 5_556 91.59(4) ?
O3 Cu1 O3 . 5_556 180.0 ?
O1 Cu1 Cu1 . 2 63.02(3) ?
O1 Cu1 Cu1 5_556 2 116.98(3) ?
O2 Cu1 Cu1 6_556 2 109.23(4) ?
O2 Cu1 Cu1 2 2 70.77(4) ?
O3 Cu1 Cu1 . 2 30.66(4) ?
O3 Cu1 Cu1 5_556 2 149.34(4) ?
O1 P1 O2 . . 117.57(7) yes
O1 P1 H1 . . 109.2(10) yes
O2 P1 H1 . . 107.1(11) yes
O1 P1 H2 . . 108.9(10) yes
O2 P1 H2 . . 110.2(10) yes
H1 P1 H2 . . 102.9(15) yes
P1 O1 Cu1 . . 122.50(7) yes
P1 O2 Cu1 . 2 124.48(7) yes
C1 O3 Cu1 . 2 120.66(4) ?
C1 O3 Cu1 . . 120.66(4) yes
Cu1 O3 Cu1 2 . 118.67(7) yes
O3 C1 N1 . . 120.70(11) yes
O3 C1 N1 . 2 120.70(11) ?
N1 C1 N1 . 2 118.6(2) yes
C1 N1 H3 . . 124.0(18) ?
C1 N1 H4 . . 116(2) ?
H3 N1 H4 . . 116(3) ?

loop_
_geom_bond_atom_site_label_1
_geom_bond_atom_site_label_2
_geom_bond_site_symmetry_2
_geom_bond_distance
_geom_bond_publ_flag
Cu1 O1 . 1.9771(12) yes
Cu1 O1 5_556 1.9771(12) ?
Cu1 O2 6_556 1.9889(12) yes
Cu1 O2 2 1.9889(12) ?
Cu1 O3 . 2.3824(10) yes
Cu1 O3 5_556 2.3824(10) ?
Cu1 Cu1 2 4.0985(10) yes
P1 O1 . 1.5218(12) yes
P1 O2 . 1.5186(13) yes
P1 H1 . 1.29(2) yes
P1 H2 . 1.37(3) yes
O2 Cu1 2 1.9889(12) ?
O3 C1 . 1.265(3) yes
O3 Cu1 2 2.3824(10) ?
C1 N1 . 1.3486(19) yes
C1 N1 2 1.3486(19) ?
N1 H3 . .83(3) ?
N1 H4 . .78(3) ?

loop_
_geom_hbond_atom_site_label_D
_geom_hbond_atom_site_label_H
_geom_hbond_atom_site_label_A
_geom_hbond_site_symmetry_A
_geom_hbond_distance_DH
_geom_hbond_distance_HA
_geom_hbond_distance_DA
_geom_hbond_angle_DHA
_geom_hbond_publ_flag
N1 H4 O2 6_556 .78(3) 2.27(3) 2.9963(19) 155(3) yes
P1 H2 O3 . 1.37(3) 2.80(2) 3.0180(13) 85.7(11) no
P1 H2 O2 6_556 1.37(3) 2.72(2) 3.3411(13) 104.7(12) no
N1 H3 O1 1_565 .83(3) 2.18(3) 2.991(2) 166(2) yes
P1 H1 O1 7_546 1.29(2) 2.61(2) 3.6543(14) 136.2(15) no

loop_
_geom_torsion_atom_site_label_1
_geom_torsion_atom_site_label_2
_geom_torsion_atom_site_label_3
_geom_torsion_atom_site_label_4
_geom_torsion
_geom_torsion_publ_flag
N1 C1 O3 Cu1 48.23(8) yes
